data_1519877
loop_
_publ_author_name
'Hursthouse, Michael B.'
'Huth, Susanne. L.'
'Withnell, J.'

_publ_section_title
;
 5-(4,4,5,5-Tetramethyl-[1,3,2]dioxaborolan-2-yl)-
 2,3-dihydrothieno[3,4-B][1,4]dioxine
;
_journal_name_full 'Crystal Structure Report Archive'
_journal_page_first 285
_journal_year 2007
_chemical_formula_sum 'C12 H17 B O4 S'
_chemical_formula_weight 268.13
_chemical_melting_point 93.5(15)
_chemical_name_systematic
;
 5-(4,4,5,5-Tetramethyl-[1,3,2]dioxaborolan-2-yl)-
 2,3-dihydrothieno[3,4-B][1,4]dioxine
;
_space_group_IT_number 2
_symmetry_cell_setting triclinic
_symmetry_space_group_name_Hall '-P 1'
_symmetry_space_group_name_H-M 'P -1'
_atom_sites_solution_hydrogens geom
_atom_sites_solution_primary direct
_atom_sites_solution_secondary difmap
_cell_angle_alpha 85.450(2)
_cell_angle_beta 67.970(2)
_cell_angle_gamma 79.532(2)
_cell_formula_units_Z 2
_cell_length_a 7.8170(3)
_cell_length_b 9.2412(2)
_cell_length_c 10.0613(3)
_cell_measurement_reflns_used 2748
_cell_measurement_temperature 120(2)
_cell_measurement_theta_max 27.48
_cell_measurement_theta_min 2.91
_cell_volume 662.48(4)
_computing_cell_refinement 'DENZO (Otwinowski & Minor, 1997) & COLLECT (Hooft, R.W.W., 1998)'
_computing_data_collection 'COLLECT (Hooft, R.W.W., 1998)'
_computing_data_reduction 'DENZO (Otwinowski & Minor, 1997) & COLLECT (Hooft, R.W.W., 1998)'
_computing_structure_refinement 'SHELXL-97 (Sheldrick, 1997)'
_computing_structure_solution 'SHELXS-97 (Sheldrick, 1997)'
_diffrn_ambient_temperature 120(2)
_diffrn_detector_area_resol_mean 9.091
_diffrn_measured_fraction_theta_full 0.991
_diffrn_measured_fraction_theta_max 0.991
_diffrn_measurement_device_type 'Bruker-Nonius 95mm CCD camera on \k-goniostat'
_diffrn_measurement_method '\f & \w scans'
_diffrn_radiation_monochromator '10cm confocal mirrors'
_diffrn_radiation_source 'Bruker-Nonius FR591 rotating anode'
_diffrn_radiation_type MoK\a
_diffrn_radiation_wavelength 0.71073
_diffrn_reflns_av_R_equivalents 0.0567
_diffrn_reflns_av_sigmaI/netI 0.0528
_diffrn_reflns_limit_h_max 10
_diffrn_reflns_limit_h_min -10
_diffrn_reflns_limit_k_max 12
_diffrn_reflns_limit_k_min -11
_diffrn_reflns_limit_l_max 13
_diffrn_reflns_limit_l_min -12
_diffrn_reflns_number 10235
_diffrn_reflns_theta_full 27.50
_diffrn_reflns_theta_max 27.50
_diffrn_reflns_theta_min 3.11
_exptl_absorpt_coefficient_mu 0.247
_exptl_absorpt_correction_T_max 0.9951
_exptl_absorpt_correction_T_min 0.9616
_exptl_absorpt_correction_type multi-scan
_exptl_absorpt_process_details 'SADABS V2.10 (Sheldrick, G.M., 2003)'
_exptl_crystal_colour colourless
_exptl_crystal_density_diffrn 1.344
_exptl_crystal_density_method 'not measured'
_exptl_crystal_description 'cut plate'
_exptl_crystal_F_000 284
_exptl_crystal_size_max 0.16
_exptl_crystal_size_mid 0.08
_exptl_crystal_size_min 0.02
_refine_diff_density_max 0.331
_refine_diff_density_min -0.293
_refine_diff_density_rms 0.069
_refine_ls_extinction_coef 0.016(5)
_refine_ls_extinction_expression Fc^*^=kFc[1+0.001xFc^2^\l^3^/sin(2\q)]^-1/4^
_refine_ls_extinction_method SHELXL
_refine_ls_goodness_of_fit_ref 1.055
_refine_ls_hydrogen_treatment constr
_refine_ls_matrix_type full
_refine_ls_number_parameters 168
_refine_ls_number_reflns 3010
_refine_ls_number_restraints 0
_refine_ls_restrained_S_all 1.055
_refine_ls_R_factor_all 0.0651
_refine_ls_R_factor_gt 0.0509
_refine_ls_shift/su_max 0.000
_refine_ls_shift/su_mean 0.000
_refine_ls_structure_factor_coef Fsqd
_refine_ls_weighting_details 'calc w=1/[\s^2^(Fo^2^)+(0.0178P)^2^+0.9666P] where P=(Fo^2^+2Fc^2^)/3'
_refine_ls_weighting_scheme calc
_refine_ls_wR_factor_gt 0.1061
_refine_ls_wR_factor_ref 0.1158
_reflns_number_gt 2537
_reflns_number_total 3010
_reflns_threshold_expression >2sigma(I)
_cod_data_source_file eCrystal-285.cif
_cod_data_source_block 2007jmw0007
_cod_depositor_comments
;
Citation :
Sample, Donated and Hursthouse, Michael B. and Huth, Susanne. L. and 
Withnell, J. (2007) 
University of Southampton, Crystal Structure Report Archive. 
(doi:10.5258/ecrystals/285)

More at:
http://ecrystals.chem.soton.ac.uk/285/

The following automatic conversions were performed:

'_chemical_melting_point' value '92 - 95' was changed to '93.5(15)' -
the average value was taken and precision was estimated.

'_symmetry_cell_setting' value 'Triclinic' changed to 'triclinic'
according to the built-in table from CIF Core dictionary named
'cif_core.dic' version 2.4.1 from 2010-06-29.

Automatic conversion script
Id: cif_fix_values 3392 2015-05-12 13:50:21Z andrius 
;
_cod_original_sg_symbol_H-M P-1
_cod_database_code 1519877

loop_
_symmetry_equiv_pos_as_xyz
'x, y, z'
'-x, -y, -z'

loop_
_atom_site_label
_atom_site_type_symbol
_atom_site_fract_x
_atom_site_fract_y
_atom_site_fract_z
_atom_site_U_iso_or_equiv
_atom_site_adp_type
_atom_site_occupancy
_atom_site_symmetry_multiplicity
_atom_site_calc_flag
_atom_site_refinement_flags
_atom_site_disorder_assembly
_atom_site_disorder_group
C1 C 0.3519(3) 0.8428(2) 0.2232(2) 0.0174(4) Uani 1 1 d . . .
C2 C 0.4734(3) 0.7945(2) 0.2923(2) 0.0158(4) Uani 1 1 d . . .
C3 C 0.6711(3) 0.8157(2) 0.4135(3) 0.0231(5) Uani 1 1 d . . .
H3A H 0.6731 0.8681 0.4949 0.028 Uiso 1 1 calc R . .
H3B H 0.7864 0.8261 0.3298 0.028 Uiso 1 1 calc R . .
C4 C 0.6671(3) 0.6552(2) 0.4521(3) 0.0238(5) Uani 1 1 d . . .
H4A H 0.7745 0.6143 0.4808 0.029 Uiso 1 1 calc R . .
H4B H 0.5508 0.6449 0.5348 0.029 Uiso 1 1 calc R . .
C5 C 0.5526(3) 0.6431(2) 0.2717(2) 0.0173(4) Uani 1 1 d . . .
C6 C 0.4944(3) 0.5760(2) 0.1843(3) 0.0220(5) Uani 1 1 d . . .
H6 H 0.5341 0.4757 0.1573 0.026 Uiso 1 1 calc R . .
C7 C 0.0065(3) 1.1571(2) 0.1684(2) 0.0182(4) Uani 1 1 d . . .
C8 C 0.0693(3) 1.2245(2) 0.2772(2) 0.0167(4) Uani 1 1 d . . .
C9 C -0.2040(3) 1.1753(2) 0.2088(3) 0.0247(5) Uani 1 1 d . . .
H9A H -0.2311 1.1302 0.1354 0.037 Uiso 1 1 calc R . .
H9B H -0.2569 1.2802 0.2153 0.037 Uiso 1 1 calc R . .
H9C H -0.2597 1.1271 0.3016 0.037 Uiso 1 1 calc R . .
C10 C 0.1009(4) 1.2074(3) 0.0137(2) 0.0255(5) Uani 1 1 d . . .
H10A H 0.2364 1.1945 -0.0105 0.038 Uiso 1 1 calc R . .
H10B H 0.0527 1.3115 0.0032 0.038 Uiso 1 1 calc R . .
H10C H 0.0741 1.1486 -0.0508 0.038 Uiso 1 1 calc R . .
C11 C -0.0709(3) 1.2246(2) 0.4299(2) 0.0225(5) Uani 1 1 d . . .
H11A H -0.1063 1.1268 0.4548 0.034 Uiso 1 1 calc R . .
H11B H -0.1824 1.2974 0.4382 0.034 Uiso 1 1 calc R . .
H11C H -0.0146 1.2498 0.4953 0.034 Uiso 1 1 calc R . .
C12 C 0.1247(3) 1.3754(2) 0.2341(3) 0.0217(5) Uani 1 1 d . . .
H12A H 0.1592 1.4110 0.3082 0.033 Uiso 1 1 calc R . .
H12B H 0.0191 1.4439 0.2233 0.033 Uiso 1 1 calc R . .
H12C H 0.2317 1.3686 0.1428 0.033 Uiso 1 1 calc R . .
B1 B 0.2237(3) 0.9904(3) 0.2238(3) 0.0168(5) Uani 1 1 d . . .
O1 O 0.5091(2) 0.88132(16) 0.37982(17) 0.0204(3) Uani 1 1 d . . .
O2 O 0.6759(2) 0.57279(16) 0.33276(17) 0.0216(4) Uani 1 1 d . . .
O3 O 0.0806(2) 1.00060(15) 0.17472(17) 0.0193(3) Uani 1 1 d . . .
O4 O 0.2363(2) 1.11965(15) 0.27477(16) 0.0186(3) Uani 1 1 d . . .
S1 S 0.33962(8) 0.69748(6) 0.12975(6) 0.02198(18) Uani 1 1 d . . .

loop_
_atom_site_aniso_label
_atom_site_aniso_U_11
_atom_site_aniso_U_22
_atom_site_aniso_U_33
_atom_site_aniso_U_23
_atom_site_aniso_U_13
_atom_site_aniso_U_12
C1 0.0174(10) 0.0159(10) 0.0194(11) -0.0013(8) -0.0067(9) -0.0031(8)
C2 0.0140(10) 0.0171(10) 0.0153(10) -0.0013(7) -0.0038(8) -0.0027(8)
C3 0.0244(12) 0.0207(11) 0.0295(13) -0.0025(9) -0.0170(10) -0.0004(9)
C4 0.0273(12) 0.0235(11) 0.0251(12) -0.0024(9) -0.0165(10) 0.0005(9)
C5 0.0162(10) 0.0167(10) 0.0190(11) 0.0013(8) -0.0073(9) -0.0017(8)
C6 0.0246(12) 0.0151(10) 0.0289(13) -0.0032(8) -0.0144(10) 0.0020(8)
C7 0.0216(11) 0.0145(9) 0.0209(11) 0.0004(8) -0.0117(9) -0.0005(8)
C8 0.0158(10) 0.0144(9) 0.0205(11) -0.0004(8) -0.0084(9) -0.0001(8)
C9 0.0226(12) 0.0202(11) 0.0364(14) -0.0017(9) -0.0178(11) -0.0003(9)
C10 0.0312(13) 0.0257(11) 0.0213(12) 0.0018(9) -0.0120(10) -0.0050(10)
C11 0.0252(12) 0.0231(11) 0.0202(12) -0.0023(8) -0.0099(10) -0.0021(9)
C12 0.0240(12) 0.0174(10) 0.0250(12) 0.0009(8) -0.0101(10) -0.0045(8)
B1 0.0158(11) 0.0190(11) 0.0145(12) 0.0021(9) -0.0040(9) -0.0043(9)
O1 0.0232(8) 0.0159(7) 0.0261(9) -0.0048(6) -0.0150(7) 0.0019(6)
O2 0.0249(8) 0.0156(7) 0.0278(9) -0.0024(6) -0.0163(7) 0.0031(6)
O3 0.0213(8) 0.0134(7) 0.0258(8) -0.0015(6) -0.0131(7) 0.0007(6)
O4 0.0177(8) 0.0167(7) 0.0234(8) -0.0018(6) -0.0114(6) 0.0011(6)
S1 0.0262(3) 0.0176(3) 0.0271(3) -0.0035(2) -0.0166(3) 0.0002(2)

loop_
_atom_type_symbol
_atom_type_description
_atom_type_scat_dispersion_real
_atom_type_scat_dispersion_imag
_atom_type_scat_source
C C 0.0033 0.0016 'International Tables Vol C Tables 4.2.6.8 and 6.1.1.4'
H H 0.0000 0.0000 'International Tables Vol C Tables 4.2.6.8 and 6.1.1.4'
B B 0.0013 0.0007 'International Tables Vol C Tables 4.2.6.8 and 6.1.1.4'
O O 0.0106 0.0060 'International Tables Vol C Tables 4.2.6.8 and 6.1.1.4'
S S 0.1246 0.1234 'International Tables Vol C Tables 4.2.6.8 and 6.1.1.4'

loop_
_geom_angle_atom_site_label_1
_geom_angle_atom_site_label_2
_geom_angle_atom_site_label_3
_geom_angle
_geom_angle_site_symmetry_1
_geom_angle_site_symmetry_3
C2 C1 B1 132.50(19) . .
C2 C1 S1 108.89(15) . .
B1 C1 S1 118.44(15) . .
C1 C2 O1 123.48(18) . .
C1 C2 C5 114.10(18) . .
O1 C2 C5 122.33(18) . .
O1 C3 C4 110.82(18) . .
O1 C3 H3A 109.5 . .
C4 C3 H3A 109.5 . .
O1 C3 H3B 109.5 . .
C4 C3 H3B 109.5 . .
H3A C3 H3B 108.1 . .
O2 C4 C3 111.26(18) . .
O2 C4 H4A 109.4 . .
C3 C4 H4A 109.4 . .
O2 C4 H4B 109.4 . .
C3 C4 H4B 109.4 . .
H4A C4 H4B 108.0 . .
C6 C5 O2 123.78(19) . .
C6 C5 C2 112.89(18) . .
O2 C5 C2 123.33(18) . .
C5 C6 S1 110.65(16) . .
C5 C6 H6 124.7 . .
S1 C6 H6 124.7 . .
O3 C7 C9 108.82(17) . .
O3 C7 C10 106.35(17) . .
C9 C7 C10 110.63(18) . .
O3 C7 C8 102.18(15) . .
C9 C7 C8 114.76(18) . .
C10 C7 C8 113.33(18) . .
O4 C8 C11 106.44(16) . .
O4 C8 C12 108.44(17) . .
C11 C8 C12 110.86(18) . .
O4 C8 C7 103.03(15) . .
C11 C8 C7 113.06(18) . .
C12 C8 C7 114.32(17) . .
C7 C9 H9A 109.5 . .
C7 C9 H9B 109.5 . .
H9A C9 H9B 109.5 . .
C7 C9 H9C 109.5 . .
H9A C9 H9C 109.5 . .
H9B C9 H9C 109.5 . .
C7 C10 H10A 109.5 . .
C7 C10 H10B 109.5 . .
H10A C10 H10B 109.5 . .
C7 C10 H10C 109.5 . .
H10A C10 H10C 109.5 . .
H10B C10 H10C 109.5 . .
C8 C11 H11A 109.5 . .
C8 C11 H11B 109.5 . .
H11A C11 H11B 109.5 . .
C8 C11 H11C 109.5 . .
H11A C11 H11C 109.5 . .
H11B C11 H11C 109.5 . .
C8 C12 H12A 109.5 . .
C8 C12 H12B 109.5 . .
H12A C12 H12B 109.5 . .
C8 C12 H12C 109.5 . .
H12A C12 H12C 109.5 . .
H12B C12 H12C 109.5 . .
O4 B1 O3 114.21(18) . .
O4 B1 C1 124.87(19) . .
O3 B1 C1 120.90(19) . .
C2 O1 C3 112.31(15) . .
C5 O2 C4 111.03(16) . .
B1 O3 C7 107.10(15) . .
B1 O4 C8 106.32(16) . .
C6 S1 C1 93.45(10) . .

loop_
_geom_bond_atom_site_label_1
_geom_bond_atom_site_label_2
_geom_bond_distance
_geom_bond_site_symmetry_2
C1 C2 1.370(3) .
C1 B1 1.538(3) .
C1 S1 1.735(2) .
C2 O1 1.370(2) .
C2 C5 1.421(3) .
C3 O1 1.448(2) .
C3 C4 1.506(3) .
C3 H3A 0.9900 .
C3 H3B 0.9900 .
C4 O2 1.446(3) .
C4 H4A 0.9900 .
C4 H4B 0.9900 .
C5 C6 1.362(3) .
C5 O2 1.372(2) .
C6 S1 1.712(2) .
C6 H6 0.9500 .
C7 O3 1.463(2) .
C7 C9 1.519(3) .
C7 C10 1.527(3) .
C7 C8 1.565(3) .
C8 O4 1.471(2) .
C8 C11 1.516(3) .
C8 C12 1.517(3) .
C9 H9A 0.9800 .
C9 H9B 0.9800 .
C9 H9C 0.9800 .
C10 H10A 0.9800 .
C10 H10B 0.9800 .
C10 H10C 0.9800 .
C11 H11A 0.9800 .
C11 H11B 0.9800 .
C11 H11C 0.9800 .
C12 H12A 0.9800 .
C12 H12B 0.9800 .
C12 H12C 0.9800 .
B1 O4 1.370(3) .
B1 O3 1.369(3) .
